data_7002021
loop_
_publ_author_name
'Radloff, Christian'
'Hahn, F. Ekkehardt'
'Pape, Tania'
'Fr\"ohlich, Roland'

_publ_section_title
;
 Supramolecular structures from mono and dimetalated biscarbene ligands
;
_journal_issue 35
_journal_name_full 'Dalton Transactions'
_journal_page_first 7215
_journal_paper_doi 10.1039/b907896g
_journal_year 2009
_chemical_formula_sum 'C51 H67 Br3 N4 O P2 Pt'
_chemical_formula_weight 1248.85
_chemical_name_systematic
;
?
;
_space_group_IT_number 15
_symmetry_cell_setting monoclinic
_symmetry_space_group_name_Hall '-C 2yc'
_symmetry_space_group_name_H-M 'C 1 2/c 1'
_atom_sites_solution_hydrogens geom
_atom_sites_solution_primary direct
_atom_sites_solution_secondary difmap
_audit_creation_method SHELXL-97
_cell_angle_alpha 90.00
_cell_angle_beta 123.574(1)
_cell_angle_gamma 90.00
_cell_formula_units_Z 8
_cell_length_a 42.4557(6)
_cell_length_b 11.1735(5)
_cell_length_c 28.2309(7)
_cell_measurement_reflns_used 10459
_cell_measurement_temperature 223(2)
_cell_measurement_theta_max 27.88
_cell_measurement_theta_min 0.41
_cell_volume 11158.0(6)
_computing_cell_refinement 'Collect (Nonius B.V., 1998)'
_computing_data_collection 'Collect (Nonius B.V., 1998)'
_computing_data_reduction 'Denzo-SMN (Otwinowski & Minor, 1997)'
_computing_publication_material 'SHELXL-97 (Sheldrick, 1997)'
_computing_structure_refinement 'SHELXL-97 (Sheldrick, 1997)'
_computing_structure_solution 'SHELXS-97 (Sheldrick, 1990)'
_diffrn_ambient_temperature 223(2)
_diffrn_measured_fraction_theta_full 0.960
_diffrn_measured_fraction_theta_max 0.960
_diffrn_measurement_device_type 'Nonius KappaCCD'
_diffrn_radiation_monochromator graphite
_diffrn_radiation_source 'rotating anode Nonius FR591'
_diffrn_radiation_type MoK\a
_diffrn_radiation_wavelength 0.71073
_diffrn_reflns_av_R_equivalents 0.081
_diffrn_reflns_av_sigmaI/netI 0.0799
_diffrn_reflns_limit_h_max 51
_diffrn_reflns_limit_h_min -51
_diffrn_reflns_limit_k_max 13
_diffrn_reflns_limit_k_min -13
_diffrn_reflns_limit_l_max 33
_diffrn_reflns_limit_l_min -34
_diffrn_reflns_number 40673
_diffrn_reflns_theta_full 25.50
_diffrn_reflns_theta_max 25.50
_diffrn_reflns_theta_min 1.96
_exptl_absorpt_coefficient_mu 4.758
_exptl_absorpt_correction_T_max 0.8704
_exptl_absorpt_correction_T_min 0.3826
_exptl_absorpt_correction_type multi-scan
_exptl_absorpt_process_details 'SORTAV (Blessing, 1995 & 1997)'
_exptl_crystal_colour colourless
_exptl_crystal_density_diffrn 1.487
_exptl_crystal_density_method 'not measured'
_exptl_crystal_description plate
_exptl_crystal_F_000 4976
_exptl_crystal_size_max 0.25
_exptl_crystal_size_mid 0.20
_exptl_crystal_size_min 0.03
_refine_diff_density_max 1.362
_refine_diff_density_min -2.232
_refine_diff_density_rms 0.137
_refine_ls_extinction_method none
_refine_ls_goodness_of_fit_ref 1.034
_refine_ls_hydrogen_treatment riding
_refine_ls_matrix_type full
_refine_ls_number_parameters 531
_refine_ls_number_reflns 9983
_refine_ls_number_restraints 376
_refine_ls_restrained_S_all 1.047
_refine_ls_R_factor_all 0.1446
_refine_ls_R_factor_gt 0.0810
_refine_ls_shift/su_max 0.001
_refine_ls_shift/su_mean 0.000
_refine_ls_structure_factor_coef Fsqd
_refine_ls_weighting_details 'calc w=1/[\s^2^(Fo^2^)+(0.1379P)^2^+29.1831P] where P=(Fo^2^+2Fc^2^)/3'
_refine_ls_weighting_scheme calc
_refine_ls_wR_factor_gt 0.2194
_refine_ls_wR_factor_ref 0.2579
_reflns_number_gt 5318
_reflns_number_total 9983
_reflns_threshold_expression >2sigma(I)
_cod_data_source_file b907896g.txt
_cod_data_source_block han4494
_cod_original_sg_symbol_H-M C2/c
_cod_database_code 7002021

loop_
_symmetry_equiv_pos_as_xyz
'x, y, z'
'-x, y, -z+1/2'
'x+1/2, y+1/2, z'
'-x+1/2, y+1/2, -z+1/2'
'-x, -y, -z'
'x, -y, z-1/2'
'-x+1/2, -y+1/2, -z'
'x+1/2, -y+1/2, z-1/2'

loop_
_atom_site_label
_atom_site_type_symbol
_atom_site_fract_x
_atom_site_fract_y
_atom_site_fract_z
_atom_site_U_iso_or_equiv
_atom_site_adp_type
_atom_site_occupancy
_atom_site_symmetry_multiplicity
_atom_site_calc_flag
_atom_site_refinement_flags
_atom_site_disorder_assembly
_atom_site_disorder_group
Pt Pt 0.387285(13) 0.43421(5) 0.26783(2) 0.0825(3) Uani 1 1 d . . .
Br Br 0.37257(5) 0.50716(19) 0.33647(7) 0.1150(6) Uani 1 1 d . . .
P1 P 0.44849(9) 0.3842(4) 0.33738(15) 0.0887(11) Uani 1 1 d . . .
P2 P 0.40317(8) 0.3743(4) 0.20832(14) 0.0867(11) Uani 1 1 d . . .
C1 C 0.3312(3) 0.4513(13) 0.2042(5) 0.075(3) Uani 1 1 d U . .
N2 N 0.3071(3) 0.3542(10) 0.1908(4) 0.078(3) Uani 1 1 d . . .
C3 C 0.2717(3) 0.3845(13) 0.1430(5) 0.077(3) Uani 1 1 d U . .
C4 C 0.2387(3) 0.3197(13) 0.1128(5) 0.077(3) Uani 1 1 d U . .
H4 H 0.2365 0.2406 0.1220 0.092 Uiso 1 1 calc R . .
C5 C 0.2096(4) 0.3802(15) 0.0686(6) 0.086(4) Uani 1 1 d U . .
N6 N 0.1714(3) 0.3435(11) 0.0277(5) 0.084(3) Uani 1 1 d . . .
C7 C 0.1543(4) 0.4318(16) -0.0091(7) 0.095(4) Uani 1 1 d U . .
H7 H 0.1291 0.4286 -0.0405 0.114 Uiso 1 1 calc R . .
N8 N 0.1766(3) 0.5250(12) 0.0034(5) 0.089(3) Uani 1 1 d . . .
C9 C 0.2120(3) 0.4969(14) 0.0516(5) 0.081(3) Uani 1 1 d U . .
C10 C 0.2445(3) 0.5638(13) 0.0804(6) 0.085(4) Uani 1 1 d U . .
H10 H 0.2465 0.6420 0.0700 0.102 Uiso 1 1 calc R . .
C11 C 0.2742(3) 0.5031(13) 0.1267(6) 0.079(3) Uani 1 1 d U . .
N12 N 0.3128(3) 0.5382(11) 0.1666(5) 0.087(3) Uani 1 1 d . . .
C13 C 0.3143(3) 0.2442(12) 0.2210(5) 0.080(4) Uani 1 1 d DU . .
H13A H 0.3417 0.2307 0.2443 0.096 Uiso 1 1 calc R . .
H13B H 0.3029 0.1788 0.1933 0.096 Uiso 1 1 calc R . .
C14 C 0.2997(4) 0.2386(13) 0.2587(5) 0.099(4) Uani 1 1 d DU . .
H14A H 0.3107 0.3048 0.2860 0.119 Uiso 1 1 calc R . .
H14B H 0.2723 0.2502 0.2353 0.119 Uiso 1 1 calc R . .
C15 C 0.3081(5) 0.1243(14) 0.2907(7) 0.120(5) Uani 1 1 d DU . .
H15A H 0.2997 0.0573 0.2640 0.144 Uiso 1 1 calc R . .
H15B H 0.3355 0.1171 0.3176 0.144 Uiso 1 1 calc R . .
C16 C 0.2899(6) 0.1146(18) 0.3223(9) 0.156(7) Uani 1 1 d DU . .
H16A H 0.2975 0.1817 0.3483 0.234 Uiso 1 1 calc R . .
H16B H 0.2974 0.0404 0.3437 0.234 Uiso 1 1 calc R . .
H16C H 0.2626 0.1156 0.2958 0.234 Uiso 1 1 calc R . .
C17 C 0.1554(4) 0.2299(14) 0.0296(6) 0.099(4) Uani 1 1 d DU . .
H17A H 0.1719 0.1647 0.0328 0.119 Uiso 1 1 calc R . .
H17B H 0.1307 0.2190 -0.0061 0.119 Uiso 1 1 calc R . .
C18 C 0.1507(5) 0.2226(18) 0.0779(7) 0.143(7) Uani 1 1 d DU . .
H18A H 0.1455 0.1389 0.0818 0.172 Uiso 1 1 calc R . .
H18B H 0.1748 0.2441 0.1126 0.172 Uiso 1 1 calc R . .
C19 C 0.1207(5) 0.2974(16) 0.0749(8) 0.149(7) Uani 1 1 d DU . .
H19A H 0.1250 0.3011 0.1128 0.178 Uiso 1 1 calc R . .
H19B H 0.1226 0.3790 0.0640 0.178 Uiso 1 1 calc R . .
C20 C 0.0825(5) 0.251(2) 0.0342(11) 0.215(11) Uani 1 1 d DU . .
H20A H 0.0649 0.3177 0.0174 0.322 Uiso 1 1 calc R . .
H20B H 0.0750 0.1989 0.0538 0.322 Uiso 1 1 calc R . .
H20C H 0.0823 0.2068 0.0045 0.322 Uiso 1 1 calc R . .
C21 C 0.1673(4) 0.6340(15) -0.0268(7) 0.107(5) Uani 1 1 d DU . .
H21A H 0.1474 0.6171 -0.0665 0.128 Uiso 1 1 calc R . .
H21B H 0.1896 0.6602 -0.0261 0.128 Uiso 1 1 calc R . .
C22 C 0.1545(8) 0.7362(18) -0.0081(13) 0.224(12) Uani 1 1 d DU . .
H22A H 0.1444 0.7973 -0.0380 0.269 Uiso 1 1 calc R . .
H22B H 0.1769 0.7707 0.0258 0.269 Uiso 1 1 calc R . .
C23 C 0.1258(7) 0.714(2) 0.0053(12) 0.220(12) Uani 1 1 d DU . .
H23A H 0.1008 0.7059 -0.0301 0.264 Uiso 1 1 calc R . .
H23B H 0.1317 0.6393 0.0267 0.264 Uiso 1 1 calc R . .
C24 C 0.1252(8) 0.814(3) 0.0390(12) 0.235(13) Uani 1 1 d DU . .
H24A H 0.1461 0.8048 0.0784 0.352 Uiso 1 1 calc R . .
H24B H 0.1015 0.8126 0.0366 0.352 Uiso 1 1 calc R . .
H24C H 0.1277 0.8890 0.0243 0.352 Uiso 1 1 calc R . .
C25 C 0.3280(4) 0.6533(13) 0.1669(7) 0.099(5) Uani 1 1 d DU . .
H25A H 0.3130 0.6858 0.1282 0.119 Uiso 1 1 calc R . .
H25B H 0.3538 0.6417 0.1766 0.119 Uiso 1 1 calc R . .
C26 C 0.3291(7) 0.7440(17) 0.2062(9) 0.199(11) Uani 1 1 d DU . .
H26A H 0.3420 0.7090 0.2443 0.239 Uiso 1 1 calc R . .
H26B H 0.3031 0.7620 0.1942 0.239 Uiso 1 1 calc R . .
C27 C 0.3483(8) 0.8587(17) 0.2098(10) 0.221(12) Uani 1 1 d DU . .
H27A H 0.3563 0.8552 0.1833 0.265 Uiso 1 1 calc R . .
H27B H 0.3300 0.9242 0.1976 0.265 Uiso 1 1 calc R . .
C28 C 0.3812(10) 0.886(4) 0.2667(14) 0.37(3) Uani 1 1 d DU . .
H28A H 0.3950 0.9523 0.2645 0.549 Uiso 1 1 calc R . .
H28B H 0.3975 0.8161 0.2818 0.549 Uiso 1 1 calc R . .
H28C H 0.3729 0.9068 0.2914 0.549 Uiso 1 1 calc R . .
C29 C 0.4728(3) 0.3542(15) 0.3013(5) 0.094(4) Uani 1 1 d U . .
H29A H 0.4792 0.4293 0.2905 0.113 Uiso 1 1 calc R . .
H29B H 0.4961 0.3089 0.3261 0.113 Uiso 1 1 calc R . .
C30 C 0.4446(3) 0.2802(13) 0.2478(5) 0.088(4) Uani 1 1 d U . .
H30A H 0.4384 0.2046 0.2584 0.106 Uiso 1 1 calc R . .
H30B H 0.4552 0.2628 0.2253 0.106 Uiso 1 1 calc R . .
C31 C 0.4776(3) 0.4963(12) 0.3901(4) 0.096(4) Uani 1 1 d GU . .
C32 C 0.4670(3) 0.6150(14) 0.3748(5) 0.141(7) Uani 1 1 d GU . .
H32 H 0.4456 0.6336 0.3388 0.169 Uiso 1 1 calc R . .
C33 C 0.4882(4) 0.7062(10) 0.4129(7) 0.172(9) Uani 1 1 d GU . .
H33 H 0.4811 0.7864 0.4025 0.207 Uiso 1 1 calc R . .
C34 C 0.5199(4) 0.6787(12) 0.4662(6) 0.147(7) Uani 1 1 d GU . .
H34 H 0.5343 0.7403 0.4919 0.176 Uiso 1 1 calc R . .
C35 C 0.5305(3) 0.5599(14) 0.4815(4) 0.128(6) Uani 1 1 d GU . .
H35 H 0.5519 0.5413 0.5176 0.154 Uiso 1 1 calc R . .
C36 C 0.5093(3) 0.4687(10) 0.4435(5) 0.120(6) Uani 1 1 d GU . .
H36 H 0.5164 0.3885 0.4539 0.144 Uiso 1 1 calc R . .
C41 C 0.4510(3) 0.2500(9) 0.3752(4) 0.096(4) Uani 1 1 d GU . .
C42 C 0.4822(3) 0.1753(12) 0.3975(5) 0.119(5) Uani 1 1 d GU . .
H42 H 0.5025 0.1965 0.3944 0.143 Uiso 1 1 calc R . .
C43 C 0.4836(3) 0.0692(11) 0.4243(5) 0.166(9) Uani 1 1 d GU . .
H43 H 0.5047 0.0187 0.4393 0.200 Uiso 1 1 calc R . .
C44 C 0.4537(4) 0.0378(9) 0.4288(5) 0.144(7) Uani 1 1 d GU . .
H44 H 0.4546 -0.0339 0.4469 0.172 Uiso 1 1 calc R . .
C45 C 0.4224(3) 0.1126(12) 0.4066(5) 0.121(5) Uani 1 1 d GU . .
H45 H 0.4022 0.0913 0.4096 0.145 Uiso 1 1 calc R . .
C46 C 0.4210(3) 0.2186(10) 0.3798(4) 0.106(5) Uani 1 1 d GU . .
H46 H 0.3999 0.2692 0.3647 0.127 Uiso 1 1 calc R . .
C51 C 0.4199(3) 0.4909(11) 0.1832(5) 0.099(4) Uani 1 1 d GU . .
C52 C 0.4269(3) 0.4679(11) 0.1414(5) 0.121(5) Uani 1 1 d GU . .
H52 H 0.4218 0.3918 0.1245 0.145 Uiso 1 1 calc R . .
C53 C 0.4415(3) 0.5575(15) 0.1246(5) 0.134(7) Uani 1 1 d GU . .
H53 H 0.4462 0.5419 0.0963 0.161 Uiso 1 1 calc R . .
C54 C 0.4491(4) 0.6700(13) 0.1497(7) 0.184(10) Uani 1 1 d GU . .
H54 H 0.4589 0.7306 0.1383 0.221 Uiso 1 1 calc R . .
C55 C 0.4421(4) 0.6930(11) 0.1915(7) 0.186(10) Uani 1 1 d GU . .
H55 H 0.4473 0.7691 0.2084 0.223 Uiso 1 1 calc R . .
C56 C 0.4276(3) 0.6035(13) 0.2083(5) 0.145(7) Uani 1 1 d GU . .
H56 H 0.4229 0.6190 0.2365 0.174 Uiso 1 1 calc R . .
C61 C 0.3654(2) 0.3023(10) 0.1468(3) 0.094(4) Uani 1 1 d GU . .
C62 C 0.3393(3) 0.3699(8) 0.0999(4) 0.100(4) Uani 1 1 d GU . .
H62 H 0.3439 0.4515 0.0979 0.120 Uiso 1 1 calc R . .
C63 C 0.3063(2) 0.3170(11) 0.0559(3) 0.112(5) Uani 1 1 d GU . .
H63 H 0.2886 0.3627 0.0242 0.134 Uiso 1 1 calc R . .
C64 C 0.2994(2) 0.1964(11) 0.0588(4) 0.101(4) Uani 1 1 d GU . .
H64 H 0.2771 0.1606 0.0291 0.122 Uiso 1 1 calc R . .
C65 C 0.3256(3) 0.1288(8) 0.1057(4) 0.121(5) Uani 1 1 d GU . .
H65 H 0.3210 0.0473 0.1077 0.145 Uiso 1 1 calc R . .
C66 C 0.3586(2) 0.1818(10) 0.1498(3) 0.093(4) Uani 1 1 d GU . .
H66 H 0.3763 0.1361 0.1815 0.111 Uiso 1 1 calc R . .
O100 O 0.2394(4) 0.0398(13) 0.1366(6) 0.158(5) Uani 1 1 d . . .
H100 H 0.2445 -0.0024 0.1175 0.237 Uiso 1 1 calc R . .
C101 C 0.2234(7) -0.031(2) 0.1587(11) 0.181(9) Uani 1 1 d U . .
H10A H 0.2359 -0.1086 0.1698 0.272 Uiso 1 1 calc R . .
H10B H 0.1967 -0.0427 0.1300 0.272 Uiso 1 1 calc R . .
H10C H 0.2264 0.0077 0.1916 0.272 Uiso 1 1 calc R . .
Br1A Br 0.24879(6) -0.0954(2) 0.04907(10) 0.1026(9) Uani 0.748(4) 1 d PU A 1
Br1B Br 0.2004(2) -0.0432(7) 0.0022(4) 0.121(3) Uani 0.252(4) 1 d PU A 2
Br2A Br 0.0631(2) 0.3543(17) -0.1186(4) 0.110(3) Uani 0.58(3) 1 d PU B 1
Br2B Br 0.0563(3) 0.416(2) -0.1290(5) 0.125(3) Uani 0.42(3) 1 d PU B 2

loop_
_atom_site_aniso_label
_atom_site_aniso_U_11
_atom_site_aniso_U_22
_atom_site_aniso_U_33
_atom_site_aniso_U_23
_atom_site_aniso_U_13
_atom_site_aniso_U_12
Pt 0.0470(3) 0.1376(6) 0.0676(3) -0.0035(3) 0.0347(2) -0.0021(3)
Br 0.0881(10) 0.1771(17) 0.1048(12) -0.0235(12) 0.0691(10) -0.0096(11)
P1 0.0487(17) 0.153(3) 0.0599(19) -0.009(2) 0.0270(16) -0.0009(19)
P2 0.0451(16) 0.156(3) 0.0564(18) -0.001(2) 0.0266(15) 0.0072(19)
C1 0.049(6) 0.131(10) 0.069(7) 0.003(7) 0.047(6) 0.000(7)
N2 0.060(6) 0.115(9) 0.071(7) 0.005(6) 0.044(6) 0.005(6)
C3 0.047(6) 0.112(9) 0.074(8) -0.011(7) 0.035(6) -0.013(6)
C4 0.065(7) 0.109(9) 0.070(7) 0.012(7) 0.046(6) 0.011(7)
C5 0.059(7) 0.132(10) 0.075(8) -0.028(8) 0.043(7) -0.021(7)
N6 0.060(6) 0.107(9) 0.081(8) -0.020(7) 0.037(6) -0.012(6)
C7 0.063(8) 0.131(12) 0.088(9) -0.007(9) 0.040(7) -0.005(8)
N8 0.062(7) 0.108(9) 0.075(7) 0.006(7) 0.024(6) 0.011(6)
C9 0.062(7) 0.117(10) 0.069(7) -0.006(7) 0.040(6) 0.001(7)
C10 0.048(6) 0.112(9) 0.091(9) -0.005(7) 0.036(6) -0.008(6)
C11 0.056(7) 0.098(9) 0.090(9) -0.002(7) 0.046(7) -0.002(6)
N12 0.045(5) 0.123(10) 0.085(8) 0.002(7) 0.030(6) -0.004(6)
C13 0.063(7) 0.111(10) 0.081(8) -0.001(7) 0.049(6) 0.008(6)
C14 0.086(9) 0.142(12) 0.078(8) -0.006(8) 0.050(7) -0.014(8)
C15 0.114(11) 0.158(12) 0.114(11) 0.008(10) 0.079(10) -0.016(10)
C16 0.179(15) 0.172(14) 0.149(14) 0.037(11) 0.111(12) -0.005(12)
C17 0.081(8) 0.123(11) 0.087(9) -0.014(8) 0.043(7) -0.021(8)
C18 0.120(12) 0.188(15) 0.149(14) 0.007(12) 0.092(11) -0.003(11)
C19 0.129(12) 0.162(14) 0.174(15) 0.005(12) 0.095(12) -0.009(11)
C20 0.173(17) 0.227(19) 0.223(19) 0.009(15) 0.096(14) 0.015(14)
C21 0.076(8) 0.140(12) 0.103(10) -0.019(10) 0.049(8) 0.009(8)
C22 0.198(18) 0.25(2) 0.27(2) 0.024(16) 0.161(16) 0.020(15)
C23 0.205(18) 0.25(2) 0.24(2) 0.032(16) 0.147(15) 0.042(15)
C24 0.21(2) 0.221(19) 0.23(2) -0.036(16) 0.096(15) -0.003(15)
C25 0.062(7) 0.110(10) 0.119(11) -0.003(8) 0.046(7) -0.025(7)
C26 0.234(19) 0.163(16) 0.186(17) 0.040(13) 0.107(14) -0.044(13)
C27 0.25(2) 0.176(17) 0.203(19) 0.024(14) 0.102(15) -0.012(15)
C28 0.36(3) 0.35(3) 0.36(3) 0.001(19) 0.18(2) -0.015(18)
C29 0.056(7) 0.156(12) 0.072(8) -0.007(8) 0.035(6) 0.010(7)
C30 0.055(6) 0.121(10) 0.070(8) -0.010(7) 0.023(6) 0.004(7)
C31 0.059(7) 0.157(12) 0.082(9) -0.008(9) 0.046(7) -0.017(8)
C32 0.115(12) 0.157(13) 0.150(14) -0.037(12) 0.073(11) -0.017(11)
C33 0.144(14) 0.168(15) 0.200(17) -0.037(13) 0.091(13) 0.011(12)
C34 0.124(12) 0.213(16) 0.135(13) -0.045(12) 0.092(11) -0.030(12)
C35 0.123(12) 0.178(15) 0.110(11) -0.032(11) 0.081(10) -0.050(11)
C36 0.106(11) 0.187(14) 0.075(9) -0.023(9) 0.054(8) -0.042(10)
C41 0.073(8) 0.140(11) 0.064(7) 0.001(8) 0.031(7) -0.003(8)
C42 0.108(11) 0.132(12) 0.092(10) 0.004(9) 0.039(9) 0.009(9)
C43 0.152(15) 0.167(16) 0.145(15) 0.012(12) 0.060(12) 0.002(12)
C44 0.152(14) 0.159(14) 0.113(12) 0.024(10) 0.069(11) 0.018(12)
C45 0.106(11) 0.126(11) 0.097(10) 0.007(9) 0.034(9) -0.005(10)
C46 0.087(9) 0.132(12) 0.090(9) -0.008(9) 0.043(8) -0.016(8)
C51 0.061(7) 0.162(12) 0.093(9) 0.019(9) 0.055(7) 0.008(8)
C52 0.086(9) 0.179(13) 0.115(11) 0.033(10) 0.066(9) 0.026(9)
C53 0.112(11) 0.189(15) 0.140(13) 0.038(11) 0.094(11) 0.027(10)
C54 0.156(15) 0.209(18) 0.218(18) 0.031(14) 0.122(14) -0.017(13)
C55 0.173(16) 0.213(18) 0.203(17) 0.019(14) 0.123(14) -0.029(13)
C56 0.091(10) 0.168(14) 0.185(16) 0.025(12) 0.082(11) -0.023(10)
C61 0.062(7) 0.148(11) 0.082(9) -0.002(8) 0.046(7) 0.013(8)
C62 0.065(8) 0.155(11) 0.079(9) -0.001(9) 0.040(7) 0.007(8)
C63 0.070(8) 0.164(13) 0.094(10) 0.008(10) 0.041(8) 0.021(9)
C64 0.059(7) 0.162(12) 0.078(9) -0.010(9) 0.035(7) 0.000(8)
C65 0.084(9) 0.173(13) 0.112(11) -0.013(10) 0.058(9) 0.006(10)
C66 0.054(7) 0.157(12) 0.059(7) -0.013(8) 0.026(6) -0.004(7)
O100 0.168(13) 0.170(12) 0.169(13) -0.019(10) 0.115(11) -0.060(10)
C101 0.165(16) 0.196(17) 0.177(17) -0.008(14) 0.091(13) -0.018(13)
Br1A 0.0884(14) 0.1152(17) 0.1075(17) 0.0017(12) 0.0563(13) -0.0091(11)
Br1B 0.112(5) 0.124(5) 0.130(6) -0.007(4) 0.069(4) -0.008(4)
Br2A 0.058(2) 0.150(7) 0.110(3) -0.035(4) 0.039(2) -0.021(3)
Br2B 0.074(3) 0.142(8) 0.115(4) -0.020(5) 0.026(3) -0.007(4)

loop_
_atom_type_symbol
_atom_type_description
_atom_type_scat_dispersion_real
_atom_type_scat_dispersion_imag
_atom_type_scat_source
C C 0.0033 0.0016 'International Tables Vol C Tables 4.2.6.8 and 6.1.1.4'
H H 0.0000 0.0000 'International Tables Vol C Tables 4.2.6.8 and 6.1.1.4'
N N 0.0061 0.0033 'International Tables Vol C Tables 4.2.6.8 and 6.1.1.4'
O O 0.0106 0.0060 'International Tables Vol C Tables 4.2.6.8 and 6.1.1.4'
P P 0.1023 0.0942 'International Tables Vol C Tables 4.2.6.8 and 6.1.1.4'
Br Br -0.2901 2.4595 'International Tables Vol C Tables 4.2.6.8 and 6.1.1.4'
Pt Pt -1.7033 8.3905 'International Tables Vol C Tables 4.2.6.8 and 6.1.1.4'

loop_
_geom_angle_atom_site_label_1
_geom_angle_atom_site_label_2
_geom_angle_atom_site_label_3
_geom_angle
_geom_angle_site_symmetry_1
_geom_angle_site_symmetry_3
_geom_angle_publ_flag
C1 Pt P2 93.3(3) . . ?
C1 Pt P1 171.3(4) . . ?
P2 Pt P1 84.29(12) . . ?
C1 Pt Br 88.9(3) . . ?
P2 Pt Br 177.08(10) . . ?
P1 Pt Br 93.83(10) . . ?
C41 P1 C31 107.3(6) . . ?
C41 P1 C29 108.0(7) . . ?
C31 P1 C29 104.3(6) . . ?
C41 P1 Pt 112.0(4) . . ?
C31 P1 Pt 118.0(5) . . ?
C29 P1 Pt 106.7(4) . . ?
C61 P2 C30 112.5(6) . . ?
C61 P2 C51 106.3(5) . . ?
C30 P2 C51 101.5(6) . . ?
C61 P2 Pt 112.8(3) . . ?
C30 P2 Pt 107.9(5) . . ?
C51 P2 Pt 115.3(5) . . ?
N12 C1 N2 109.4(10) . . ?
N12 C1 Pt 130.8(9) . . ?
N2 C1 Pt 119.3(10) . . ?
C1 N2 C3 108.1(11) . . ?
C1 N2 C13 128.6(11) . . ?
C3 N2 C13 123.1(11) . . ?
C4 C3 N2 130.9(13) . . ?
C4 C3 C11 121.4(12) . . ?
N2 C3 C11 107.8(11) . . ?
C5 C4 C3 113.9(13) . . ?
C4 C5 C9 125.1(12) . . ?
C4 C5 N6 130.3(15) . . ?
C9 C5 N6 104.6(13) . . ?
C7 N6 C5 107.8(12) . . ?
C7 N6 C17 127.9(12) . . ?
C5 N6 C17 124.2(13) . . ?
N8 C7 N6 112.1(13) . . ?
C7 N8 C9 108.2(13) . . ?
C7 N8 C21 126.8(13) . . ?
C9 N8 C21 125.0(13) . . ?
C10 C9 N8 130.1(15) . . ?
C10 C9 C5 122.6(13) . . ?
N8 C9 C5 107.3(12) . . ?
C9 C10 C11 112.6(13) . . ?
C10 C11 C3 124.5(12) . . ?
C10 C11 N12 130.6(13) . . ?
C3 C11 N12 104.8(11) . . ?
C1 N12 C25 125.9(11) . . ?
C1 N12 C11 109.8(11) . . ?
C25 N12 C11 124.2(12) . . ?
N2 C13 C14 115.0(10) . . ?
C15 C14 C13 114.3(10) . . ?
C16 C15 C14 113.6(12) . . ?
N6 C17 C18 112.7(12) . . ?
C19 C18 C17 117.6(12) . . ?
C20 C19 C18 112.8(13) . . ?
N8 C21 C22 119.2(16) . . ?
C21 C22 C23 118.4(14) . . ?
C24 C23 C22 110.5(15) . . ?
N12 C25 C26 116.4(13) . . ?
C25 C26 C27 115.4(14) . . ?
C28 C27 C26 114.0(16) . . ?
C30 C29 P1 105.7(9) . . ?
C29 C30 P2 104.7(9) . . ?
C32 C31 C36 120.0 . . ?
C32 C31 P1 116.7(8) . . ?
C36 C31 P1 123.3(8) . . ?
C33 C32 C31 120.0 . . ?
C32 C33 C34 120.0 . . ?
C33 C34 C35 120.0 . . ?
C36 C35 C34 120.0 . . ?
C35 C36 C31 120.0 . . ?
C42 C41 C46 120.0 . . ?
C42 C41 P1 119.6(7) . . ?
C46 C41 P1 120.4(7) . . ?
C41 C42 C43 120.0 . . ?
C44 C43 C42 120.0 . . ?
C45 C44 C43 120.0 . . ?
C44 C45 C46 120.0 . . ?
C45 C46 C41 120.0 . . ?
C52 C51 C56 120.0 . . ?
C52 C51 P2 121.0(8) . . ?
C56 C51 P2 119.0(8) . . ?
C53 C52 C51 120.0 . . ?
C52 C53 C54 120.0 . . ?
C55 C54 C53 120.0 . . ?
C54 C55 C56 120.0 . . ?
C55 C56 C51 120.0 . . ?
C62 C61 C66 120.0 . . ?
C62 C61 P2 120.0(7) . . ?
C66 C61 P2 119.1(7) . . ?
C63 C62 C61 120.0 . . ?
C62 C63 C64 120.0 . . ?
C65 C64 C63 120.0 . . ?
C66 C65 C64 120.0 . . ?
C65 C66 C61 120.0 . . ?

loop_
_geom_bond_atom_site_label_1
_geom_bond_atom_site_label_2
_geom_bond_distance
_geom_bond_site_symmetry_2
_geom_bond_publ_flag
Pt C1 2.051(12) . ?
Pt P2 2.231(3) . ?
Pt P1 2.297(3) . ?
Pt Br 2.4795(16) . ?
P1 C41 1.810(10) . ?
P1 C31 1.810(10) . ?
P1 C29 1.837(12) . ?
P2 C61 1.775(8) . ?
P2 C30 1.809(13) . ?
P2 C51 1.807(10) . ?
C1 N12 1.329(16) . ?
C1 N2 1.392(16) . ?
N2 C3 1.395(15) . ?
N2 C13 1.429(15) . ?
C3 C4 1.378(16) . ?
C3 C11 1.427(19) . ?
C4 C5 1.354(18) . ?
C5 C9 1.41(2) . ?
C5 N6 1.436(15) . ?
N6 C7 1.321(17) . ?
N6 C17 1.456(17) . ?
C7 N8 1.319(17) . ?
N8 C9 1.394(16) . ?
N8 C21 1.411(19) . ?
C9 C10 1.373(17) . ?
C10 C11 1.390(18) . ?
C11 N12 1.436(15) . ?
N12 C25 1.437(16) . ?
C13 C14 1.502(10) . ?
C14 C15 1.489(10) . ?
C15 C16 1.474(15) . ?
C17 C18 1.485(10) . ?
C18 C19 1.484(10) . ?
C19 C20 1.470(15) . ?
C21 C22 1.480(11) . ?
C22 C23 1.484(11) . ?
C23 C24 1.473(16) . ?
C25 C26 1.484(11) . ?
C26 C27 1.490(11) . ?
C27 C28 1.463(16) . ?
C29 C30 1.548(17) . ?
C31 C32 1.3900 . ?
C31 C36 1.3900 . ?
C32 C33 1.3900 . ?
C33 C34 1.3900 . ?
C34 C35 1.3900 . ?
C35 C36 1.3900 . ?
C41 C42 1.3900 . ?
C41 C46 1.3900 . ?
C42 C43 1.3900 . ?
C43 C44 1.3900 . ?
C44 C45 1.3900 . ?
C45 C46 1.3900 . ?
C51 C52 1.3900 . ?
C51 C56 1.3900 . ?
C52 C53 1.3900 . ?
C53 C54 1.3900 . ?
C54 C55 1.3900 . ?
C55 C56 1.3900 . ?
C61 C62 1.3900 . ?
C61 C66 1.3900 . ?
C62 C63 1.3900 . ?
C63 C64 1.3900 . ?
C64 C65 1.3900 . ?
C65 C66 1.3900 . ?
O100 C101 1.40(2) . ?

loop_
_geom_torsion_atom_site_label_1
_geom_torsion_atom_site_label_2
_geom_torsion_atom_site_label_3
_geom_torsion_atom_site_label_4
_geom_torsion
_geom_torsion_site_symmetry_1
_geom_torsion_site_symmetry_2
_geom_torsion_site_symmetry_3
_geom_torsion_site_symmetry_4
_geom_torsion_publ_flag
C1 Pt P1 C41 -34(2) . . . . ?
P2 Pt P1 C41 -108.4(4) . . . . ?
Br Pt P1 C41 73.9(4) . . . . ?
C1 Pt P1 C31 -159(2) . . . . ?
P2 Pt P1 C31 126.4(4) . . . . ?
Br Pt P1 C31 -51.3(4) . . . . ?
C1 Pt P1 C29 84(2) . . . . ?
P2 Pt P1 C29 9.6(6) . . . . ?
Br Pt P1 C29 -168.1(6) . . . . ?
C1 Pt P2 C61 -27.1(6) . . . . ?
P1 Pt P2 C61 144.5(5) . . . . ?
Br Pt P2 C61 -165(2) . . . . ?
C1 Pt P2 C30 -152.0(7) . . . . ?
P1 Pt P2 C30 19.6(5) . . . . ?
Br Pt P2 C30 70(2) . . . . ?
C1 Pt P2 C51 95.4(6) . . . . ?
P1 Pt P2 C51 -93.1(4) . . . . ?
Br Pt P2 C51 -43(2) . . . . ?
P2 Pt C1 N12 -80.0(12) . . . . ?
P1 Pt C1 N12 -153.6(15) . . . . ?
Br Pt C1 N12 98.1(12) . . . . ?
P2 Pt C1 N2 91.0(8) . . . . ?
P1 Pt C1 N2 17(3) . . . . ?
Br Pt C1 N2 -91.0(8) . . . . ?
N12 C1 N2 C3 -1.4(13) . . . . ?
Pt C1 N2 C3 -174.1(7) . . . . ?
N12 C1 N2 C13 -176.8(10) . . . . ?
Pt C1 N2 C13 10.5(15) . . . . ?
C1 N2 C3 C4 179.1(12) . . . . ?
C13 N2 C3 C4 -5(2) . . . . ?
C1 N2 C3 C11 0.1(13) . . . . ?
C13 N2 C3 C11 175.8(10) . . . . ?
N2 C3 C4 C5 179.3(12) . . . . ?
C11 C3 C4 C5 -1.8(17) . . . . ?
C3 C4 C5 C9 2.9(18) . . . . ?
C3 C4 C5 N6 179.7(12) . . . . ?
C4 C5 N6 C7 -176.7(13) . . . . ?
C9 C5 N6 C7 0.6(14) . . . . ?
C4 C5 N6 C17 5(2) . . . . ?
C9 C5 N6 C17 -177.2(11) . . . . ?
C5 N6 C7 N8 -1.4(16) . . . . ?
C17 N6 C7 N8 176.4(12) . . . . ?
N6 C7 N8 C9 1.6(17) . . . . ?
N6 C7 N8 C21 -179.7(12) . . . . ?
C7 N8 C9 C10 179.4(14) . . . . ?
C21 N8 C9 C10 1(2) . . . . ?
C7 N8 C9 C5 -1.2(15) . . . . ?
C21 N8 C9 C5 -179.9(12) . . . . ?
C4 C5 C9 C10 -3(2) . . . . ?
N6 C5 C9 C10 179.8(12) . . . . ?
C4 C5 C9 N8 177.8(12) . . . . ?
N6 C5 C9 N8 0.3(13) . . . . ?
N8 C9 C10 C11 -179.7(12) . . . . ?
C5 C9 C10 C11 1.0(18) . . . . ?
C9 C10 C11 C3 0.1(19) . . . . ?
C9 C10 C11 N12 178.0(13) . . . . ?
C4 C3 C11 C10 0(2) . . . . ?
N2 C3 C11 C10 179.5(12) . . . . ?
C4 C3 C11 N12 -178.0(11) . . . . ?
N2 C3 C11 N12 1.1(13) . . . . ?
N2 C1 N12 C25 178.9(12) . . . . ?
Pt C1 N12 C25 -9(2) . . . . ?
N2 C1 N12 C11 2.1(14) . . . . ?
Pt C1 N12 C11 173.8(9) . . . . ?
C10 C11 N12 C1 179.8(13) . . . . ?
C3 C11 N12 C1 -2.0(14) . . . . ?
C10 C11 N12 C25 3(2) . . . . ?
C3 C11 N12 C25 -178.8(12) . . . . ?
C1 N2 C13 C14 98.5(14) . . . . ?
C3 N2 C13 C14 -76.3(15) . . . . ?
N2 C13 C14 C15 -178.9(12) . . . . ?
C13 C14 C15 C16 -173.3(15) . . . . ?
C7 N6 C17 C18 -108.4(16) . . . . ?
C5 N6 C17 C18 69.0(16) . . . . ?
N6 C17 C18 C19 70.9(19) . . . . ?
C17 C18 C19 C20 74(2) . . . . ?
C7 N8 C21 C22 95(2) . . . . ?
C9 N8 C21 C22 -86(2) . . . . ?
N8 C21 C22 C23 -46(3) . . . . ?
C21 C22 C23 C24 163(3) . . . . ?
C1 N12 C25 C26 -80.5(19) . . . . ?
C11 N12 C25 C26 95.8(19) . . . . ?
N12 C25 C26 C27 174.5(17) . . . . ?
C25 C26 C27 C28 -119(3) . . . . ?
C41 P1 C29 C30 78.1(11) . . . . ?
C31 P1 C29 C30 -168.0(10) . . . . ?
Pt P1 C29 C30 -42.5(11) . . . . ?
P1 C29 C30 P2 58.5(11) . . . . ?
C61 P2 C30 C29 -175.9(8) . . . . ?
C51 P2 C30 C29 70.8(10) . . . . ?
Pt P2 C30 C29 -50.9(10) . . . . ?
C41 P1 C31 C32 -150.8(6) . . . . ?
C29 P1 C31 C32 94.8(8) . . . . ?
Pt P1 C31 C32 -23.2(6) . . . . ?
C41 P1 C31 C36 30.0(8) . . . . ?
C29 P1 C31 C36 -84.4(8) . . . . ?
Pt P1 C31 C36 157.6(5) . . . . ?
C36 C31 C32 C33 0.0 . . . . ?
P1 C31 C32 C33 -179.2(7) . . . . ?
C31 C32 C33 C34 0.0 . . . . ?
C32 C33 C34 C35 0.0 . . . . ?
C33 C34 C35 C36 0.0 . . . . ?
C34 C35 C36 C31 0.0 . . . . ?
C32 C31 C36 C35 0.0 . . . . ?
P1 C31 C36 C35 179.2(7) . . . . ?
C31 P1 C41 C42 -79.7(7) . . . . ?
C29 P1 C41 C42 32.2(8) . . . . ?
Pt P1 C41 C42 149.4(5) . . . . ?
C31 P1 C41 C46 103.3(7) . . . . ?
C29 P1 C41 C46 -144.8(7) . . . . ?
Pt P1 C41 C46 -27.6(7) . . . . ?
C46 C41 C42 C43 0.0 . . . . ?
P1 C41 C42 C43 -177.0(8) . . . . ?
C41 C42 C43 C44 0.0 . . . . ?
C42 C43 C44 C45 0.0 . . . . ?
C43 C44 C45 C46 0.0 . . . . ?
C44 C45 C46 C41 0.0 . . . . ?
C42 C41 C46 C45 0.0 . . . . ?
P1 C41 C46 C45 177.0(8) . . . . ?
C61 P2 C51 C52 -47.2(7) . . . . ?
C30 P2 C51 C52 70.6(7) . . . . ?
Pt P2 C51 C52 -173.1(5) . . . . ?
C61 P2 C51 C56 135.7(7) . . . . ?
C30 P2 C51 C56 -106.4(7) . . . . ?
Pt P2 C51 C56 9.9(7) . . . . ?
C56 C51 C52 C53 0.0 . . . . ?
P2 C51 C52 C53 -177.0(8) . . . . ?
C51 C52 C53 C54 0.0 . . . . ?
C52 C53 C54 C55 0.0 . . . . ?
C53 C54 C55 C56 0.0 . . . . ?
C54 C55 C56 C51 0.0 . . . . ?
C52 C51 C56 C55 0.0 . . . . ?
P2 C51 C56 C55 177.1(8) . . . . ?
C30 P2 C61 C62 -151.6(6) . . . . ?
C51 P2 C61 C62 -41.2(6) . . . . ?
Pt P2 C61 C62 86.1(5) . . . . ?
C30 P2 C61 C66 39.6(8) . . . . ?
C51 P2 C61 C66 149.9(6) . . . . ?
Pt P2 C61 C66 -82.7(5) . . . . ?
C66 C61 C62 C63 0.0 . . . . ?
P2 C61 C62 C63 -168.7(6) . . . . ?
C61 C62 C63 C64 0.0 . . . . ?
C62 C63 C64 C65 0.0 . . . . ?
C63 C64 C65 C66 0.0 . . . . ?
C64 C65 C66 C61 0.0 . . . . ?
C62 C61 C66 C65 0.0 . . . . ?
P2 C61 C66 C65 168.8(6) . . . . ?
